data_2232952
loop_
_publ_author_name
'Xu, Hua-Jie'
'Jiang, Xue-Yue'
'Sheng, Liang-Quan'
'Liu, Zhao-Di'

_publ_section_title
;
 (<i>E</i>)-2-[(2-Chlorobenzylidene)amino]isoindoline-1,3-dione
;
_journal_coeditor_code SU2334
_journal_issue 12
_journal_name_full 'Acta Crystallographica Section E'
_journal_page_first o3184
_journal_paper_doi 10.1107/S1600536811044898
_journal_volume 67
_journal_year 2011
_chemical_formula_iupac 'C15 H9 Cl N2 O2'
_chemical_formula_moiety 'C15 H9 Cl N2 O2'
_chemical_formula_sum 'C15 H9 Cl N2 O2'
_chemical_formula_weight 284.69
_chemical_name_systematic
;
(<i>E</i>)-2-[(2-Chlorobenzylidene)amino]isoindoline-1,3-dione
;
_space_group_IT_number 14
_symmetry_cell_setting monoclinic
_symmetry_space_group_name_Hall '-P 2ybc'
_symmetry_space_group_name_H-M 'P 1 21/c 1'
_atom_sites_solution_hydrogens geom
_atom_sites_solution_primary direct
_atom_sites_solution_secondary difmap
_audit_creation_method SHELXL-97
_cell_angle_alpha 90.00
_cell_angle_beta 120.60(2)
_cell_angle_gamma 90.00
_cell_formula_units_Z 4
_cell_length_a 12.991(8)
_cell_length_b 4.808(3)
_cell_length_c 23.757(11)
_cell_measurement_reflns_used 2406
_cell_measurement_temperature 293(2)
_cell_measurement_theta_max 27.05
_cell_measurement_theta_min 3.14
_cell_volume 1277.2(13)
_computing_cell_refinement 'SAINT (Siemens, 1996)'
_computing_data_collection 'SMART (Siemens, 1996)'
_computing_data_reduction 'SAINT (Siemens, 1996)'
_computing_molecular_graphics 'SHELXTL (Sheldrick, 2008)'
_computing_publication_material 'SHELXTL (Sheldrick, 2008)'
_computing_structure_refinement 'SHELXL97 (Sheldrick, 2008)'
_computing_structure_solution 'SHELXS97 (Sheldrick, 2008)'
_diffrn_ambient_temperature 293(2)
_diffrn_measured_fraction_theta_full 0.994
_diffrn_measured_fraction_theta_max 0.994
_diffrn_measurement_device_type 'Siemens SMART CCD area-detector'
_diffrn_measurement_method '\f and \w scans'
_diffrn_radiation_monochromator graphite
_diffrn_radiation_source 'fine-focus sealed tube'
_diffrn_radiation_type MoK\a
_diffrn_radiation_wavelength 0.71073
_diffrn_reflns_av_R_equivalents 0.0253
_diffrn_reflns_av_sigmaI/netI 0.0292
_diffrn_reflns_limit_h_max 16
_diffrn_reflns_limit_h_min -16
_diffrn_reflns_limit_k_max 5
_diffrn_reflns_limit_k_min -6
_diffrn_reflns_limit_l_max 23
_diffrn_reflns_limit_l_min -29
_diffrn_reflns_number 6727
_diffrn_reflns_theta_full 26.49
_diffrn_reflns_theta_max 26.49
_diffrn_reflns_theta_min 1.89
_exptl_absorpt_coefficient_mu 0.301
_exptl_absorpt_correction_T_max 0.9705
_exptl_absorpt_correction_T_min 0.9423
_exptl_absorpt_correction_type multi-scan
_exptl_absorpt_process_details '(SADABS; Sheldrick, 1996)'
_exptl_crystal_colour yellow
_exptl_crystal_density_diffrn 1.481
_exptl_crystal_density_method 'not measured'
_exptl_crystal_description prism
_exptl_crystal_F_000 584
_exptl_crystal_size_max 0.20
_exptl_crystal_size_mid 0.20
_exptl_crystal_size_min 0.10
_refine_diff_density_max 0.194
_refine_diff_density_min -0.316
_refine_ls_extinction_method none
_refine_ls_goodness_of_fit_ref 1.099
_refine_ls_hydrogen_treatment constr
_refine_ls_matrix_type full
_refine_ls_number_parameters 181
_refine_ls_number_reflns 2628
_refine_ls_number_restraints 0
_refine_ls_restrained_S_all 1.099
_refine_ls_R_factor_all 0.0502
_refine_ls_R_factor_gt 0.0356
_refine_ls_shift/su_max 0.001
_refine_ls_shift/su_mean 0.000
_refine_ls_structure_factor_coef Fsqd
_refine_ls_weighting_details 'calc w=1/[\s^2^(Fo^2^)+(0.0444P)^2^+0.2726P] where P=(Fo^2^+2Fc^2^)/3'
_refine_ls_weighting_scheme calc
_refine_ls_wR_factor_gt 0.0946
_refine_ls_wR_factor_ref 0.1042
_reflns_number_gt 2017
_reflns_number_total 2628
_reflns_threshold_expression I>2sigma(I)
_cod_data_source_file su2334.cif
_cod_data_source_block I
_cod_original_sg_symbol_H-M 'P 21/c'
_cod_database_code 2232952
_cod_database_fobs_code 2232952

loop_
_symmetry_equiv_pos_site_id
_symmetry_equiv_pos_as_xyz
1 x,y,z
2 -x,1/2+y,1/2-z
3 -x,-y,-z
4 x,1/2-y,1/2+z

loop_
_atom_site_aniso_label
_atom_site_aniso_U_11
_atom_site_aniso_U_22
_atom_site_aniso_U_33
_atom_site_aniso_U_12
_atom_site_aniso_U_13
_atom_site_aniso_U_23
Cl1 0.0515(3) 0.0882(5) 0.0847(4) 0.0060(3) 0.0411(3) -0.0103(3)
O1 0.0474(7) 0.0648(9) 0.0705(9) -0.0068(6) 0.0410(7) -0.0087(7)
O2 0.0510(7) 0.0584(8) 0.0576(8) -0.0154(6) 0.0365(6) -0.0163(6)
N1 0.0482(8) 0.0460(9) 0.0451(8) 0.0008(7) 0.0301(7) -0.0061(7)
N2 0.0422(8) 0.0420(8) 0.0454(8) -0.0015(6) 0.0293(7) -0.0056(6)
C1 0.0516(10) 0.0414(10) 0.0415(9) 0.0053(8) 0.0305(8) 0.0038(8)
C2 0.0521(10) 0.0507(11) 0.0462(10) 0.0107(9) 0.0319(9) 0.0065(9)
C3 0.0763(14) 0.0585(13) 0.0582(12) 0.0177(11) 0.0485(11) 0.0051(10)
C4 0.0942(16) 0.0474(12) 0.0489(11) 0.0047(11) 0.0445(12) -0.0038(9)
C5 0.0731(13) 0.0559(13) 0.0479(11) -0.0055(11) 0.0335(10) -0.0033(9)
C6 0.0555(11) 0.0506(11) 0.0502(10) 0.0009(9) 0.0329(9) -0.0018(9)
C7 0.0483(10) 0.0479(11) 0.0527(10) -0.0014(8) 0.0329(9) -0.0061(9)
C8 0.0377(8) 0.0412(10) 0.0448(9) 0.0044(7) 0.0236(8) 0.0034(8)
C9 0.0358(8) 0.0381(9) 0.0418(9) 0.0037(7) 0.0205(7) 0.0018(7)
C10 0.0379(8) 0.0367(9) 0.0389(8) 0.0025(7) 0.0211(7) 0.0001(7)
C11 0.0394(9) 0.0411(10) 0.0423(9) 0.0029(8) 0.0258(7) 0.0007(8)
C12 0.0464(9) 0.0444(10) 0.0459(9) -0.0001(8) 0.0297(8) -0.0024(8)
C13 0.0588(11) 0.0515(11) 0.0453(10) 0.0024(9) 0.0314(9) -0.0060(9)
C14 0.0556(11) 0.0521(12) 0.0464(10) -0.0036(9) 0.0212(9) -0.0126(9)
C15 0.0396(9) 0.0494(11) 0.0542(11) -0.0034(8) 0.0224(8) -0.0031(9)

loop_
_atom_site_type_symbol
_atom_site_label
_atom_site_fract_x
_atom_site_fract_y
_atom_site_fract_z
_atom_site_U_iso_or_equiv
_atom_site_thermal_displace_type
_atom_site_calc_flag
_atom_site_refinement_flags
_atom_site_occupancy
Cl Cl1 0.46943(4) 0.33401(14) 0.57225(3) 0.0719(2) Uani d . 1.000
O O1 0.37871(11) 0.9151(3) 0.67721(7) 0.0559(5) Uani d . 1.000
O O2 0.04114(11) 0.5317(3) 0.66062(6) 0.0516(4) Uani d . 1.000
N N1 0.18301(12) 0.4921(3) 0.60576(7) 0.0435(5) Uani d . 1.000
N N2 0.20315(12) 0.6854(3) 0.65344(7) 0.0400(5) Uani d . 1.000
C C1 0.23630(16) 0.2700(4) 0.53596(8) 0.0417(6) Uani d . 1.000
C C2 0.32867(16) 0.1841(4) 0.52658(8) 0.0465(6) Uani d . 1.000
C C3 0.3118(2) -0.0195(4) 0.48207(10) 0.0578(8) Uani d . 1.000
C C4 0.2015(2) -0.1385(4) 0.44524(10) 0.0598(8) Uani d . 1.000
C C5 0.1073(2) -0.0545(4) 0.45248(9) 0.0577(7) Uani d . 1.000
C C6 0.12498(17) 0.1482(4) 0.49709(9) 0.0494(6) Uani d . 1.000
C C7 0.25579(16) 0.4778(4) 0.58538(9) 0.0463(6) Uani d . 1.000
C C8 0.29761(14) 0.8758(4) 0.68703(8) 0.0400(5) Uani d . 1.000
C C9 0.27449(14) 1.0096(3) 0.73570(8) 0.0382(5) Uani d . 1.000
C C10 0.17280(14) 0.8941(3) 0.73080(8) 0.0371(5) Uani d . 1.000
C C11 0.12550(15) 0.6817(4) 0.67897(8) 0.0386(5) Uani d . 1.000
C C12 0.13187(16) 0.9757(4) 0.77164(8) 0.0427(5) Uani d . 1.000
C C13 0.19584(17) 1.1782(4) 0.81725(9) 0.0496(6) Uani d . 1.000
C C14 0.29695(17) 1.2934(4) 0.82189(9) 0.0536(6) Uani d . 1.000
C C15 0.33895(16) 1.2110(4) 0.78112(9) 0.0484(6) Uani d . 1.000
H H3 0.37510 -0.07610 0.47700 0.0690 Uiso c R 1.000
H H4 0.18990 -0.27670 0.41520 0.0720 Uiso c R 1.000
H H5 0.03230 -0.13510 0.42720 0.0690 Uiso c R 1.000
H H6 0.06100 0.20540 0.50140 0.0590 Uiso c R 1.000
H H7 0.32090 0.59790 0.60160 0.0560 Uiso c R 1.000
H H12 0.06370 0.89710 0.76850 0.0510 Uiso c R 1.000
H H13 0.17040 1.23800 0.84540 0.0600 Uiso c R 1.000
H H14 0.33820 1.43010 0.85310 0.0640 Uiso c R 1.000
H H15 0.40740 1.28860 0.78440 0.0580 Uiso c R 1.000

loop_
_atom_type_symbol
_atom_type_description
_atom_type_scat_dispersion_real
_atom_type_scat_dispersion_imag
_atom_type_scat_source
C C 0.0033 0.0016 'International Tables Vol C Tables 4.2.6.8 and 6.1.1.4'
H H 0.0000 0.0000 'International Tables Vol C Tables 4.2.6.8 and 6.1.1.4'
Cl Cl 0.1484 0.1585 'International Tables Vol C Tables 4.2.6.8 and 6.1.1.4'
N N 0.0061 0.0033 'International Tables Vol C Tables 4.2.6.8 and 6.1.1.4'
O O 0.0106 0.0060 'International Tables Vol C Tables 4.2.6.8 and 6.1.1.4'

loop_
_geom_angle_atom_site_label_1
_geom_angle_atom_site_label_2
_geom_angle_atom_site_label_3
_geom_angle
_geom_angle_publ_flag
N2 N1 C7 118.91(17) no
N1 N2 C8 130.37(17) no
N1 N2 C11 117.57(15) no
C8 N2 C11 111.74(15) no
C2 C1 C6 117.38(18) no
C2 C1 C7 121.40(19) no
C6 C1 C7 121.2(2) no
Cl1 C2 C1 119.77(14) no
Cl1 C2 C3 118.74(19) no
C1 C2 C3 121.5(2) no
C2 C3 C4 119.7(2) no
C3 C4 C5 120.3(2) no
C4 C5 C6 119.6(2) no
C1 C6 C5 121.5(2) no
N1 C7 C1 119.14(19) no
O1 C8 N2 126.02(17) no
O1 C8 C9 128.90(18) no
N2 C8 C9 105.08(16) no
C8 C9 C10 108.94(15) no
C8 C9 C15 129.43(19) no
C10 C9 C15 121.62(18) no
C9 C10 C11 108.86(17) no
C9 C10 C12 121.37(16) no
C11 C10 C12 129.75(18) no
O2 C11 N2 124.92(17) no
O2 C11 C10 129.75(19) no
N2 C11 C10 105.33(16) no
C10 C12 C13 117.4(2) no
C12 C13 C14 121.1(2) no
C13 C14 C15 121.77(18) no
C9 C15 C14 116.8(2) no
C2 C3 H3 120.00 no
C4 C3 H3 120.00 no
C3 C4 H4 120.00 no
C5 C4 H4 120.00 no
C4 C5 H5 120.00 no
C6 C5 H5 120.00 no
C1 C6 H6 119.00 no
C5 C6 H6 119.00 no
N1 C7 H7 120.00 no
C1 C7 H7 120.00 no
C10 C12 H12 121.00 no
C13 C12 H12 121.00 no
C12 C13 H13 119.00 no
C14 C13 H13 119.00 no
C13 C14 H14 119.00 no
C15 C14 H14 119.00 no
C9 C15 H15 122.00 no
C14 C15 H15 122.00 no

loop_
_geom_bond_atom_site_label_1
_geom_bond_atom_site_label_2
_geom_bond_distance
_geom_bond_publ_flag
Cl1 C2 1.738(2) no
O1 C8 1.204(3) no
O2 C11 1.194(3) no
N1 N2 1.383(2) no
N1 C7 1.265(3) no
N2 C8 1.409(3) no
N2 C11 1.417(3) no
C1 C2 1.390(3) no
C1 C6 1.388(3) no
C1 C7 1.462(3) no
C2 C3 1.374(3) no
C3 C4 1.367(4) no
C4 C5 1.380(4) no
C5 C6 1.370(3) no
C8 C9 1.481(3) no
C9 C10 1.382(3) no
C9 C15 1.372(3) no
C10 C11 1.472(3) no
C10 C12 1.380(3) no
C12 C13 1.377(3) no
C13 C14 1.377(3) no
C14 C15 1.390(3) no
C3 H3 0.9300 no
C4 H4 0.9300 no
C5 H5 0.9300 no
C6 H6 0.9300 no
C7 H7 0.9300 no
C12 H12 0.9300 no
C13 H13 0.9300 no
C14 H14 0.9300 no
C15 H15 0.9300 no

loop_
_geom_hbond_atom_site_label_D
_geom_hbond_atom_site_label_H
_geom_hbond_atom_site_label_A
_geom_hbond_site_symmetry_A
_geom_hbond_distance_DH
_geom_hbond_distance_HA
_geom_hbond_distance_DA
_geom_hbond_angle_DHA
_geom_hbond_publ_flag
C15 H15 O1 2_656 0.93 2.52 3.421(4) 163 yes

loop_
_geom_torsion_atom_site_label_1
_geom_torsion_atom_site_label_2
_geom_torsion_atom_site_label_3
_geom_torsion_atom_site_label_4
_geom_torsion
_geom_torsion_publ_flag
C7 N1 N2 C8 -2.3(3) no
C7 N1 N2 C11 -175.13(16) no
N2 N1 C7 C1 178.75(15) no
N1 N2 C8 O1 4.2(3) no
N1 N2 C8 C9 -175.51(16) no
C11 N2 C8 O1 177.36(18) no
C11 N2 C8 C9 -2.33(19) no
N1 N2 C11 O2 -3.1(3) no
N1 N2 C11 C10 176.43(14) no
C8 N2 C11 O2 -177.28(18) no
C8 N2 C11 C10 2.29(19) no
C6 C1 C2 Cl1 178.49(14) no
C6 C1 C2 C3 -2.0(3) no
C7 C1 C2 Cl1 -2.3(2) no
C7 C1 C2 C3 177.25(18) no
C2 C1 C6 C5 1.8(3) no
C7 C1 C6 C5 -177.41(18) no
C2 C1 C7 N1 -159.54(18) no
C6 C1 C7 N1 19.7(3) no
Cl1 C2 C3 C4 -179.45(16) no
C1 C2 C3 C4 1.0(3) no
C2 C3 C4 C5 0.2(3) no
C3 C4 C5 C6 -0.3(3) no
C4 C5 C6 C1 -0.7(3) no
O1 C8 C9 C10 -178.23(19) no
O1 C8 C9 C15 0.4(3) no
N2 C8 C9 C10 1.44(19) no
N2 C8 C9 C15 -179.98(18) no
C8 C9 C10 C11 -0.09(19) no
C8 C9 C10 C12 178.45(16) no
C15 C9 C10 C11 -178.80(16) no
C15 C9 C10 C12 -0.3(3) no
C8 C9 C15 C14 -178.50(17) no
C10 C9 C15 C14 -0.1(3) no
C9 C10 C11 O2 178.24(19) no
C9 C10 C11 N2 -1.30(19) no
C12 C10 C11 O2 -0.1(3) no
C12 C10 C11 N2 -179.67(17) no
C9 C10 C12 C13 0.4(3) no
C11 C10 C12 C13 178.61(18) no
C10 C12 C13 C14 -0.2(3) no
C12 C13 C14 C15 -0.1(3) no
C13 C14 C15 C9 0.3(3) no

loop_
_cod_related_entry_id
_cod_related_entry_database
_cod_related_entry_code
1 ChemSpider 5259135
